data_7114468
loop_
_publ_author_name
'Hitchcock, Peter B.'
'Lappert, Michael F.'
'Liu, Diang-Sheng'
'Sablong, Rafa\"el'

_publ_section_title
;
 Syntheses and structures of structurally diverse potassium
 \b-diketiminates derived from the ligand
 [{N(SiMe~3~)C(Ph)}~2~CH]^-^
;
_journal_issue 17
_journal_name_full 'Chemical Communications'
_journal_page_first 1920
_journal_page_last 1921
_journal_paper_doi 10.1039/b205296b
_journal_year 2002
_chemical_compound_source 'synthesis as described'
_chemical_formula_moiety '(C52 H74 K2 N4 O4 Si2).2(C4 H8 O)'
_chemical_formula_sum 'C60 H90 K2 N4 O6 Si2'
_chemical_formula_weight 1097.74
_chemical_name_common '[{K(thf)2(Me3SiNCPhCHCPhNH)}2].2(thf)'
_chemical_name_systematic ?
_space_group_IT_number 2
_symmetry_cell_setting triclinic
_symmetry_Int_Tables_number 2
_symmetry_space_group_name_Hall '-P 1'
_symmetry_space_group_name_H-M 'P -1'
_atom_sites_solution_hydrogens geom
_atom_sites_solution_primary direct
_atom_sites_solution_secondary difmap
_audit_conform_dict_location ftp://ftp.iucr.org/cifdics/cif_core_2.1beta5.dic
_audit_conform_dict_name cif_core.dic
_audit_conform_dict_version 2.1beta5
_audit_creation_date 2000-03-06T17:26:43-00:00
_audit_creation_method 'WinGX routine CIF_UPDATE'
_cell_angle_alpha 83.771(2)
_cell_angle_beta 88.730(2)
_cell_angle_gamma 89.386(2)
_cell_formula_units_Z 1
_cell_length_a 9.8158(3)
_cell_length_b 10.7658(3)
_cell_length_c 15.2080(5)
_cell_measurement_reflns_used 16822
_cell_measurement_temperature 173(2)
_cell_measurement_theta_max 25.028
_cell_measurement_theta_min 4.529
_cell_measurement_wavelength 0.71073
_cell_volume 1597.17(8)
_computing_cell_refinement 'HKL Scalepack (Otwinowski & Minor 1997)'
_computing_data_reduction 'HKL Denzo and Scalepack (Otwinowski & Minor 1997)'
_computing_molecular_graphics 'Ortep-3 for Windows (Farrugia, 1997)'
_computing_publication_material 'WinGX publication routines (Farrugia, 1999)'
_computing_structure_refinement 'SHELXL-97 (Sheldrick, 1997)'
_diffrn_ambient_temperature 173(2)
_diffrn_measured_fraction_theta_full 0.969
_diffrn_measured_fraction_theta_max 0.969
_diffrn_measurement_device KappaCCD
_diffrn_measurement_method CCD
_diffrn_radiation_monochromator graphite
_diffrn_radiation_probe x-ray
_diffrn_radiation_type MoK\a
_diffrn_radiation_wavelength 0.71073
_diffrn_reflns_av_R_equivalents 0.0515
_diffrn_reflns_av_sigmaI/netI 0.0378
_diffrn_reflns_limit_h_max 11
_diffrn_reflns_limit_h_min -11
_diffrn_reflns_limit_k_max 12
_diffrn_reflns_limit_k_min -12
_diffrn_reflns_limit_l_max 17
_diffrn_reflns_limit_l_min -17
_diffrn_reflns_number 18737
_diffrn_reflns_theta_full 25.06
_diffrn_reflns_theta_max 25.06
_diffrn_reflns_theta_min 4.56
_exptl_absorpt_coefficient_mu 0.234
_exptl_absorpt_correction_T_max 0.9331
_exptl_absorpt_correction_T_min 0.9122
_exptl_crystal_colour colourless
_exptl_crystal_density_diffrn 1.141
_exptl_crystal_density_method 'not measured'
_exptl_crystal_description prism
_exptl_crystal_F_000 592
_exptl_crystal_size_max 0.4
_exptl_crystal_size_mid 0.4
_exptl_crystal_size_min 0.3
_refine_diff_density_max 0.574
_refine_diff_density_min -0.465
_refine_diff_density_rms 0.047
_refine_ls_extinction_method none
_refine_ls_goodness_of_fit_ref 1.058
_refine_ls_hydrogen_treatment riding
_refine_ls_matrix_type full
_refine_ls_number_parameters 342
_refine_ls_number_reflns 5491
_refine_ls_number_restraints 0
_refine_ls_restrained_S_all 1.058
_refine_ls_R_factor_all 0.0633
_refine_ls_R_factor_gt 0.0565
_refine_ls_shift/su_max 0.001
_refine_ls_shift/su_mean 0
_refine_ls_structure_factor_coef Fsqd
_refine_ls_weighting_details 'calc w=1/[\s^2^(Fo^2^)+(0.0817P)^2^+1.0209P] where P=(Fo^2^+2Fc^2^)/3'
_refine_ls_weighting_scheme calc
_refine_ls_wR_factor_gt 0.1554
_refine_ls_wR_factor_ref 0.1614
_reflns_number_gt 4813
_reflns_number_total 5491
_reflns_threshold_expression >2sigma(I)
_cod_data_source_file b205296b.txt
_cod_data_source_block mfl-2
_cod_original_sg_symbol_H-M P-1
_cod_database_code 7114468

loop_
_symmetry_equiv_pos_as_xyz
'x, y, z'
'-x, -y, -z'

loop_
_atom_site_label
_atom_site_type_symbol
_atom_site_fract_x
_atom_site_fract_y
_atom_site_fract_z
_atom_site_U_iso_or_equiv
_atom_site_adp_type
_atom_site_occupancy
_atom_site_symmetry_multiplicity
_atom_site_calc_flag
_atom_site_refinement_flags
K K 0.17253(5) -0.10156(5) 0.08003(3) 0.03964(18) Uani 1 1 d .
Si Si 0.01189(7) -0.06310(6) 0.32681(4) 0.0405(2) Uani 1 1 d .
O1 O 0.2639(3) -0.2754(2) -0.02647(16) 0.0846(8) Uani 1 1 d .
O2 O 0.4165(2) -0.1596(2) 0.16253(15) 0.0651(6) Uani 1 1 d .
N1 N -0.0150(2) -0.12663(17) 0.23025(12) 0.0374(4) Uani 1 1 d .
N2 N -0.1544(2) -0.07269(18) 0.06519(14) 0.0376(4) Uani 1 1 d .
H2A H -0.129(3) -0.056(3) 0.114(2) 0.046(8) Uiso 1 1 d .
C1 C -0.0273(2) -0.2437(2) 0.21245(14) 0.0337(5) Uani 1 1 d .
C2 C -0.0776(2) -0.2774(2) 0.13300(15) 0.0347(5) Uani 1 1 d .
H2 H -0.078(2) -0.359(3) 0.1253(16) 0.037(6) Uiso 1 1 d .
C3 C -0.1351(2) -0.1924(2) 0.06421(14) 0.0325(5) Uani 1 1 d .
C4 C 0.0204(2) -0.3508(2) 0.27717(14) 0.0363(5) Uani 1 1 d .
C5 C -0.0661(3) -0.4460(2) 0.31090(17) 0.0466(6) Uani 1 1 d .
H5 H -0.1579 -0.4457 0.2924 0.056 Uiso 1 1 calc R
C6 C -0.0194(4) -0.5423(3) 0.3717(2) 0.0616(8) Uani 1 1 d .
H6 H -0.0801 -0.6059 0.3956 0.074 Uiso 1 1 calc R
C7 C 0.1131(4) -0.5458(3) 0.3972(2) 0.0637(8) Uani 1 1 d .
H7 H 0.1443 -0.6115 0.4388 0.076 Uiso 1 1 calc R
C8 C 0.2009(3) -0.4547(3) 0.3628(2) 0.0620(8) Uani 1 1 d .
H8 H 0.2937 -0.4585 0.3793 0.074 Uiso 1 1 calc R
C9 C 0.1550(3) -0.3567(3) 0.30370(18) 0.0495(6) Uani 1 1 d .
H9 H 0.2164 -0.2928 0.2811 0.059 Uiso 1 1 calc R
C10 C -0.1778(2) -0.2463(2) -0.01791(14) 0.0351(5) Uani 1 1 d .
C11 C -0.1013(3) -0.3383(3) -0.05433(17) 0.0474(6) Uani 1 1 d .
H11 H -0.0211 -0.3701 -0.0258 0.057 Uiso 1 1 calc R
C12 C -0.1402(3) -0.3843(3) -0.13156(19) 0.0585(7) Uani 1 1 d .
H12 H -0.0862 -0.4466 -0.1557 0.07 Uiso 1 1 calc R
C13 C -0.2570(3) -0.3399(3) -0.17356(18) 0.0574(7) Uani 1 1 d .
H13 H -0.2838 -0.3714 -0.2265 0.069 Uiso 1 1 calc R
C14 C -0.3342(3) -0.2498(3) -0.13812(18) 0.0524(6) Uani 1 1 d .
H14 H -0.415 -0.2195 -0.1666 0.063 Uiso 1 1 calc R
C15 C -0.2955(2) -0.2025(2) -0.06132(16) 0.0424(5) Uani 1 1 d .
H15 H -0.3496 -0.1396 -0.038 0.051 Uiso 1 1 calc R
C16 C -0.0791(5) 0.0907(3) 0.3179(3) 0.0859(12) Uani 1 1 d .
H16A H -0.0467 0.1425 0.2648 0.129 Uiso 1 1 calc R
H16B H -0.0612 0.1331 0.3703 0.129 Uiso 1 1 calc R
H16C H -0.1773 0.0774 0.3141 0.129 Uiso 1 1 calc R
C17 C -0.0542(4) -0.1575(3) 0.42825(19) 0.0714(9) Uani 1 1 d .
H17A H -0.0082 -0.2391 0.4346 0.107 Uiso 1 1 calc R
H17B H -0.1525 -0.1692 0.4235 0.107 Uiso 1 1 calc R
H17C H -0.0366 -0.1138 0.4801 0.107 Uiso 1 1 calc R
C18 C 0.1952(4) -0.0264(4) 0.3414(3) 0.0819(11) Uani 1 1 d .
H18A H 0.2304 0.0229 0.2879 0.123 Uiso 1 1 calc R
H18B H 0.2476 -0.1043 0.3518 0.123 Uiso 1 1 calc R
H18C H 0.2035 0.0216 0.3922 0.123 Uiso 1 1 calc R
C19 C 0.2468(4) -0.2322(3) -0.1163(2) 0.0652(8) Uani 1 1 d .
H19A H 0.3186 -0.1716 -0.1372 0.078 Uiso 1 1 calc R
H19B H 0.1567 -0.1911 -0.1253 0.078 Uiso 1 1 calc R
C20 C 0.2571(5) -0.3446(4) -0.1646(3) 0.0867(11) Uani 1 1 d .
H20A H 0.1654 -0.3783 -0.1733 0.104 Uiso 1 1 calc R
H20B H 0.3019 -0.324 -0.2233 0.104 Uiso 1 1 calc R
C21 C 0.3397(4) -0.4362(3) -0.1087(3) 0.0857(12) Uani 1 1 d .
H21A H 0.4319 -0.4451 -0.135 0.103 Uiso 1 1 calc R
H21B H 0.2955 -0.519 -0.1012 0.103 Uiso 1 1 calc R
C22 C 0.3470(4) -0.3830(3) -0.0215(3) 0.0814(10) Uani 1 1 d .
H22A H 0.3145 -0.445 0.027 0.098 Uiso 1 1 calc R
H22B H 0.4422 -0.3614 -0.0099 0.098 Uiso 1 1 calc R
C23 C 0.5119(3) -0.0722(3) 0.1877(3) 0.0729(9) Uani 1 1 d .
H23A H 0.464 0.0012 0.2081 0.087 Uiso 1 1 calc R
H23B H 0.5729 -0.0432 0.1371 0.087 Uiso 1 1 calc R
C24 C 0.5914(4) -0.1385(5) 0.2605(3) 0.0953(14) Uani 1 1 d .
H24A H 0.5631 -0.1111 0.3183 0.114 Uiso 1 1 calc R
H24B H 0.6902 -0.1235 0.2508 0.114 Uiso 1 1 calc R
C25 C 0.5584(5) -0.2742(5) 0.2568(3) 0.1075(16) Uani 1 1 d .
H25A H 0.6427 -0.3254 0.2553 0.129 Uiso 1 1 calc R
H25B H 0.5014 -0.3069 0.3085 0.129 Uiso 1 1 calc R
C26 C 0.4827(4) -0.2753(3) 0.1734(3) 0.0774(10) Uani 1 1 d .
H26A H 0.5459 -0.285 0.1229 0.093 Uiso 1 1 calc R
H26B H 0.4161 -0.3443 0.1784 0.093 Uiso 1 1 calc R
C27 C 0.5894(10) -0.6246(7) 0.4118(6) 0.170(3) Uani 1 1 d .
C28 C 0.590(2) -0.7163(14) 0.4783(8) 0.380(14) Uani 1 1 d .
C29 C 0.5002(16) -0.8166(10) 0.4631(7) 0.272(8) Uani 1 1 d .
C30 C 0.4650(16) -0.7823(11) 0.3795(8) 0.271(8) Uani 1 1 d .
C31 C 0.4993(7) -0.6575(7) 0.3544(5) 0.142(2) Uani 1 1 d .

loop_
_atom_site_aniso_label
_atom_site_aniso_U_11
_atom_site_aniso_U_22
_atom_site_aniso_U_33
_atom_site_aniso_U_23
_atom_site_aniso_U_13
_atom_site_aniso_U_12
K 0.0398(3) 0.0408(3) 0.0369(3) 0.0022(2) -0.0019(2) 0.0008(2)
Si 0.0535(4) 0.0391(4) 0.0301(3) -0.0078(3) -0.0049(3) -0.0027(3)
O1 0.110(2) 0.0829(16) 0.0647(15) -0.0251(12) -0.0250(13) 0.0400(15)
O2 0.0501(11) 0.0668(13) 0.0796(15) -0.0113(11) -0.0167(10) 0.0054(10)
N1 0.0501(11) 0.0334(10) 0.0290(9) -0.0041(7) -0.0033(8) -0.0021(8)
N2 0.0443(11) 0.0356(10) 0.0332(11) -0.0037(8) -0.0051(8) 0.0011(8)
C1 0.0377(11) 0.0328(11) 0.0301(11) -0.0015(8) 0.0013(9) -0.0016(9)
C2 0.0427(12) 0.0282(11) 0.0335(11) -0.0041(9) -0.0033(9) -0.0007(9)
C3 0.0324(11) 0.0351(11) 0.0302(11) -0.0040(9) 0.0020(8) -0.0019(9)
C4 0.0481(13) 0.0335(11) 0.0276(11) -0.0051(9) -0.0011(9) 0.0013(9)
C5 0.0551(15) 0.0402(13) 0.0434(14) 0.0008(10) -0.0005(11) -0.0012(11)
C6 0.081(2) 0.0435(15) 0.0568(17) 0.0109(13) 0.0088(15) -0.0051(14)
C7 0.088(2) 0.0539(17) 0.0459(15) 0.0110(13) -0.0107(15) 0.0137(15)
C8 0.0656(18) 0.0592(17) 0.0593(18) 0.0043(14) -0.0204(14) 0.0112(14)
C9 0.0522(15) 0.0470(14) 0.0482(15) 0.0020(11) -0.0090(11) -0.0011(11)
C10 0.0382(11) 0.0360(11) 0.0308(11) -0.0016(9) -0.0010(9) -0.0057(9)
C11 0.0483(14) 0.0553(15) 0.0402(13) -0.0128(11) -0.0043(11) 0.0083(11)
C12 0.0675(18) 0.0632(17) 0.0490(16) -0.0249(13) -0.0021(13) 0.0081(14)
C13 0.0745(19) 0.0605(17) 0.0400(14) -0.0144(12) -0.0144(13) -0.0072(14)
C14 0.0537(15) 0.0557(16) 0.0487(15) -0.0055(12) -0.0197(12) -0.0040(12)
C15 0.0432(13) 0.0412(13) 0.0433(13) -0.0056(10) -0.0074(10) -0.0029(10)
C16 0.137(3) 0.0559(19) 0.071(2) -0.0304(17) -0.039(2) 0.028(2)
C17 0.109(3) 0.069(2) 0.0374(15) -0.0125(14) 0.0139(16) -0.0175(18)
C18 0.071(2) 0.103(3) 0.080(2) -0.042(2) -0.0051(18) -0.0237(19)
C19 0.082(2) 0.0503(16) 0.0636(19) -0.0073(14) -0.0020(16) 0.0024(15)
C20 0.106(3) 0.082(2) 0.078(2) -0.035(2) 0.001(2) 0.017(2)
C21 0.073(2) 0.0490(18) 0.139(4) -0.028(2) 0.009(2) -0.0067(16)
C22 0.077(2) 0.067(2) 0.096(3) 0.0146(19) -0.009(2) 0.0046(17)
C23 0.0611(19) 0.0630(19) 0.096(3) -0.0133(18) 0.0023(17) -0.0035(15)
C24 0.062(2) 0.155(4) 0.071(2) -0.020(3) -0.0110(18) -0.011(2)
C25 0.084(3) 0.122(4) 0.105(3) 0.037(3) -0.005(2) 0.030(3)
C26 0.073(2) 0.062(2) 0.098(3) -0.0168(18) 0.0157(19) 0.0064(16)
C27 0.190(7) 0.138(6) 0.175(7) 0.029(5) -0.037(6) -0.057(5)
C28 0.69(3) 0.279(14) 0.173(9) 0.046(9) -0.190(15) -0.30(2)
C29 0.436(19) 0.207(9) 0.160(8) 0.078(7) -0.116(10) -0.186(11)
C30 0.404(19) 0.215(10) 0.191(10) 0.031(8) -0.140(11) -0.152(12)
C31 0.116(4) 0.157(6) 0.143(5) 0.045(4) -0.037(4) -0.015(4)

loop_
_atom_type_symbol
_atom_type_description
_atom_type_scat_dispersion_real
_atom_type_scat_dispersion_imag
_atom_type_scat_source
C C 0.0033 0.0016 'International Tables Vol C Tables 4.2.6.8 and 6.1.1.4'
H H 0 0 'International Tables Vol C Tables 4.2.6.8 and 6.1.1.4'
K K 0.2009 0.2494 'International Tables Vol C Tables 4.2.6.8 and 6.1.1.4'
N N 0.0061 0.0033 'International Tables Vol C Tables 4.2.6.8 and 6.1.1.4'
O O 0.0106 0.006 'International Tables Vol C Tables 4.2.6.8 and 6.1.1.4'
Si Si 0.0817 0.0704 'International Tables Vol C Tables 4.2.6.8 and 6.1.1.4'

loop_
_geom_angle_atom_site_label_1
_geom_angle_atom_site_label_2
_geom_angle_atom_site_label_3
_geom_angle
_geom_angle_site_symmetry_1
_geom_angle_site_symmetry_3
O1 K N2 89.93(7) . 2
O1 K O2 82.22(7) . .
N2 K O2 122.16(7) 2 .
O1 K N1 130.26(8) . .
N2 K N1 125.82(6) 2 .
O2 K N1 100.74(6) . .
O1 K C1 104.88(8) . .
N2 K C1 136.63(6) 2 .
O2 K C1 100.39(7) . .
N1 K C1 25.41(5) . .
O1 K C2 87.74(8) . .
N2 K C2 119.05(6) 2 .
O2 K C2 117.75(6) . .
N1 K C2 46.62(5) . .
C1 K C2 25.94(6) . .
O1 K C3 90.74(7) . .
N2 K C3 93.19(6) 2 .
O2 K C3 143.73(6) . .
N1 K C3 57.94(5) . .
C1 K C3 47.16(6) . .
C2 K C3 26.06(6) . .
O1 K N2 109.31(7) . .
N2 K N2 79.44(6) 2 .
O2 K N2 156.35(6) . .
N1 K N2 55.90(5) . .
C1 K N2 57.22(5) . .
C2 K N2 45.08(5) . .
C3 K N2 23.34(5) . .
O1 K C15 122.67(8) . 2
N2 K C15 53.60(6) 2 2
O2 K C15 83.75(6) . 2
N1 K C15 106.91(6) . 2
C1 K C15 132.31(6) . 2
C2 K C15 146.17(6) . 2
C3 K C15 128.43(6) . 2
N2 K C15 105.33(5) . 2
O1 K C19 22.09(7) . .
N2 K C19 68.31(7) 2 .
O2 K C19 97.68(8) . .
N1 K C19 141.01(7) . .
C1 K C19 117.23(7) . .
C2 K C19 94.39(7) . .
C3 K C19 87.55(7) . .
N2 K C19 99.73(7) . .
C15 K C19 109.04(7) 2 .
O1 K K 103.37(5) . 2
N2 K K 43.58(4) 2 2
O2 K K 163.65(5) . 2
N1 K K 87.45(4) . 2
C1 K K 93.07(4) . 2
C2 K K 78.13(4) . 2
C3 K K 52.36(4) . 2
N2 K K 35.86(4) . 2
C15 K K 80.32(4) 2 2
C19 K K 84.16(6) . 2
N1 Si C17 114.71(12) . .
N1 Si C16 106.74(13) . .
C17 Si C16 107.59(19) . .
N1 Si C18 112.51(14) . .
C17 Si C18 109.27(19) . .
C16 Si C18 105.4(2) . .
C22 O1 C19 108.3(3) . .
C22 O1 K 139.2(2) . .
C19 O1 K 110.92(17) . .
C26 O2 C23 105.6(3) . .
C26 O2 K 127.6(2) . .
C23 O2 K 125.90(19) . .
C1 N1 Si 132.13(16) . .
C1 N1 K 85.05(12) . .
Si N1 K 123.70(10) . .
C3 N2 K 126.28(15) . 2
C3 N2 K 77.27(13) . .
K N2 K 100.56(6) 2 .
N1 C1 C2 123.8(2) . .
N1 C1 C4 120.63(19) . .
C2 C1 C4 115.47(19) . .
N1 C1 K 69.54(12) . .
C2 C1 K 80.08(13) . .
C4 C1 K 121.20(14) . .
C1 C2 C3 125.1(2) . .
C1 C2 K 73.98(12) . .
C3 C2 K 79.05(12) . .
N2 C3 C2 126.8(2) . .
N2 C3 C10 116.16(19) . .
C2 C3 C10 116.99(19) . .
N2 C3 K 79.39(13) . .
C2 C3 K 74.89(12) . .
C10 C3 K 119.72(13) . .
C5 C4 C9 118.0(2) . .
C5 C4 C1 121.9(2) . .
C9 C4 C1 120.0(2) . .
C4 C5 C6 120.5(3) . .
C7 C6 C5 120.4(3) . .
C6 C7 C8 119.9(3) . .
C7 C8 C9 120.3(3) . .
C8 C9 C4 120.8(3) . .
C11 C10 C15 117.9(2) . .
C11 C10 C3 121.9(2) . .
C15 C10 C3 120.2(2) . .
C12 C11 C10 121.1(2) . .
C13 C12 C11 120.3(3) . .
C14 C13 C12 119.4(2) . .
C13 C14 C15 120.7(3) . .
C14 C15 C10 120.7(2) . .
C14 C15 K 117.67(17) . 2
C10 C15 K 90.53(14) . 2
O1 C19 C20 105.8(3) . .
O1 C19 K 46.98(13) . .
C20 C19 K 149.0(3) . .
C21 C20 C19 105.7(3) . .
C20 C21 C22 104.6(3) . .
O1 C22 C21 107.6(3) . .
O2 C23 C24 106.5(3) . .
C23 C24 C25 103.9(3) . .
C26 C25 C24 104.3(3) . .
O2 C26 C25 104.5(3) . .
C31 C27 C28 106.2(7) . .
C27 C28 C29 112.0(9) . .
C30 C29 C28 101.0(8) . .
C29 C30 C31 110.4(8) . .
C27 C31 C30 107.7(7) . .

loop_
_geom_bond_atom_site_label_1
_geom_bond_atom_site_label_2
_geom_bond_distance
_geom_bond_site_symmetry_2
K O1 2.736(2) .
K N2 2.746(2) 2
K O2 2.762(2) .
K N1 2.893(2) .
K C1 3.077(2) .
K C2 3.153(2) .
K C3 3.207(2) .
K N2 3.231(2) .
K C15 3.481(2) 2
K C19 3.495(3) .
K K 4.6077(10) 2
Si N1 1.7126(19) .
Si C17 1.861(3) .
Si C16 1.867(3) .
Si C18 1.869(3) .
O1 C22 1.406(4) .
O1 C19 1.408(4) .
O2 C26 1.394(4) .
O2 C23 1.422(4) .
N1 C1 1.325(3) .
N2 C3 1.302(3) .
N2 K 2.746(2) 2
C1 C2 1.400(3) .
C1 C4 1.510(3) .
C2 C3 1.435(3) .
C3 C10 1.502(3) .
C4 C5 1.386(3) .
C4 C9 1.388(4) .
C5 C6 1.393(4) .
C6 C7 1.364(5) .
C7 C8 1.365(5) .
C8 C9 1.388(4) .
C10 C11 1.392(3) .
C10 C15 1.396(3) .
C11 C12 1.386(4) .
C12 C13 1.380(4) .
C13 C14 1.373(4) .
C14 C15 1.386(4) .
C15 K 3.481(2) 2
C19 C20 1.483(5) .
C20 C21 1.479(6) .
C21 C22 1.503(6) .
C23 C24 1.482(6) .
C24 C25 1.508(7) .
C25 C26 1.485(6) .
C27 C31 1.334(9) .
C27 C28 1.334(12) .
C28 C29 1.444(12) .
C29 C30 1.338(11) .
C30 C31 1.399(11) .
